data_4001833
loop_
_publ_author_name
'Chen, Xu-Lin'
'Yu, Rongmin'
'Zhang, Qi-Kai'
'Zhou, Liu-Jiang'
'Wu, Xiao-Yuan'
'Zhang, Qing'
'Lu, Can-Zhong'

_publ_section_title
;
 Rational Design of Strongly Blue-Emitting Cuprous Complexes with
 Thermally Activated Delayed Fluorescence and Application in
 Solution-Processed OLEDs
;
_journal_issue 19
_journal_name_full 'Chemistry of Materials'
_journal_page_first 3910
_journal_paper_doi 10.1021/cm4024309
_journal_volume 25
_journal_year 2013
_chemical_formula_sum 'C44.5 H36 B Cl Cu F4 N3 O P2'
_chemical_formula_weight 876.53
_chemical_name_systematic
; 
 ? 
;
_space_group_IT_number 2
_symmetry_cell_setting triclinic
_symmetry_space_group_name_Hall '-P 1'
_symmetry_space_group_name_H-M 'P -1'
_atom_sites_solution_hydrogens geom
_atom_sites_solution_primary direct
_atom_sites_solution_secondary difmap
_audit_creation_method SHELXL-97
_cell_angle_alpha 109.545(2)
_cell_angle_beta 101.1078(18)
_cell_angle_gamma 96.454(2)
_cell_formula_units_Z 4
_cell_length_a 12.8934(3)
_cell_length_b 15.6420(4)
_cell_length_c 23.0349(5)
_cell_measurement_reflns_used 19821
_cell_measurement_temperature 293(2)
_cell_measurement_theta_max 76.3477
_cell_measurement_theta_min 3.0063
_cell_volume 4216.64(19)
_computing_structure_refinement 'SHELXL-97 (Sheldrick, 1997)'
_computing_structure_solution 'SHELXS-97 (Sheldrick, 1990)'
_diffrn_ambient_temperature 293(2)
_diffrn_detector_area_resol_mean 10.3503
_diffrn_measured_fraction_theta_full 0.987
_diffrn_measured_fraction_theta_max 0.987
_diffrn_measurement_device_type 'SuperNova, Dual, Cu at zero, Atlas'
_diffrn_measurement_method '\w scans'
_diffrn_radiation_monochromator graphite
_diffrn_radiation_source 'fine-focus sealed tube'
_diffrn_radiation_type CuK\a
_diffrn_radiation_wavelength 1.54184
_diffrn_reflns_av_R_equivalents 0.0392
_diffrn_reflns_av_sigmaI/netI 0.0320
_diffrn_reflns_limit_h_max 14
_diffrn_reflns_limit_h_min -16
_diffrn_reflns_limit_k_max 19
_diffrn_reflns_limit_k_min -19
_diffrn_reflns_limit_l_max 28
_diffrn_reflns_limit_l_min -28
_diffrn_reflns_number 45914
_diffrn_reflns_theta_full 76.54
_diffrn_reflns_theta_max 76.54
_diffrn_reflns_theta_min 3.01
_exptl_absorpt_coefficient_mu 2.500
_exptl_absorpt_correction_T_max 0.7535
_exptl_absorpt_correction_T_min 0.6219
_exptl_absorpt_correction_type multi-scan
_exptl_crystal_colour Colorless
_exptl_crystal_density_diffrn 1.380
_exptl_crystal_density_method 'not measured'
_exptl_crystal_description plate
_exptl_crystal_F_000 1794
_exptl_crystal_size_max 0.10
_exptl_crystal_size_mid 0.07
_exptl_crystal_size_min 0.01
_refine_diff_density_max 1.520
_refine_diff_density_min -0.858
_refine_diff_density_rms 0.070
_refine_ls_extinction_method none
_refine_ls_goodness_of_fit_ref 1.094
_refine_ls_hydrogen_treatment constr
_refine_ls_matrix_type full
_refine_ls_number_parameters 1028
_refine_ls_number_reflns 17497
_refine_ls_number_restraints 6
_refine_ls_restrained_S_all 1.096
_refine_ls_R_factor_all 0.0718
_refine_ls_R_factor_gt 0.0626
_refine_ls_shift/su_max 0.048
_refine_ls_shift/su_mean 0.001
_refine_ls_structure_factor_coef Fsqd
_refine_ls_weighting_details 'calc w=1/[\s^2^(Fo^2^)+(0.1038P)^2^+2.6042P] where P=(Fo^2^+2Fc^2^)/3'
_refine_ls_weighting_scheme calc
_refine_ls_wR_factor_gt 0.1799
_refine_ls_wR_factor_ref 0.1917
_reflns_number_gt 14681
_reflns_number_total 17497
_reflns_threshold_expression >2sigma(I)
_cod_data_source_file cm4024309_si_002.cif
_cod_data_source_block pypzpop
_cod_original_cell_volume 4216.64(17)
_cod_original_sg_symbol_H-M P-1
_cod_database_code 4001833

loop_
_symmetry_equiv_pos_as_xyz
'x, y, z'
'-x, -y, -z'

loop_
_atom_site_label
_atom_site_type_symbol
_atom_site_fract_x
_atom_site_fract_y
_atom_site_fract_z
_atom_site_U_iso_or_equiv
_atom_site_adp_type
_atom_site_occupancy
_atom_site_symmetry_multiplicity
_atom_site_calc_flag
_atom_site_refinement_flags
Cu1 Cu 0.21764(3) 0.05647(3) 0.817756(19) 0.04319(12) Uani 1 1 d .
P1 P 0.13253(6) 0.03302(5) 0.89030(3) 0.04260(16) Uani 1 1 d .
P2 P 0.25688(6) -0.07309(5) 0.75629(3) 0.04073(16) Uani 1 1 d .
O1 O 0.31291(16) -0.07630(14) 0.88369(9) 0.0471(4) Uani 1 1 d .
N1 N 0.3450(2) 0.1679(2) 0.86231(13) 0.0577(6) Uani 1 1 d .
N2 N 0.2148(3) 0.2439(2) 0.82842(14) 0.0655(8) Uani 1 1 d .
N3 N 0.1514(3) 0.15999(19) 0.79618(13) 0.0568(6) Uani 1 1 d .
C1 C 0.4442(3) 0.1711(3) 0.8935(2) 0.0774(11) Uani 1 1 d .
H1A H 0.4637 0.1162 0.8950 0.093 Uiso 1 1 calc R
C2 C 0.5175(4) 0.2496(4) 0.9230(2) 0.0967(16) Uani 1 1 d .
H2A H 0.5868 0.2487 0.9434 0.116 Uiso 1 1 calc R
C3 C 0.4901(5) 0.3280(5) 0.9226(3) 0.114(2) Uani 1 1 d .
H3A H 0.5398 0.3828 0.9449 0.137 Uiso 1 1 calc R
C4 C 0.3928(5) 0.3309(3) 0.8911(2) 0.0921(15) Uani 1 1 d .
H4A H 0.3743 0.3860 0.8895 0.111 Uiso 1 1 calc R
C5 C 0.3216(3) 0.2482(2) 0.86119(16) 0.0601(8) Uani 1 1 d .
C6 C 0.1589(6) 0.3141(4) 0.8279(3) 0.1033(19) Uani 1 1 d .
H6A H 0.1857 0.3774 0.8472 0.124 Uiso 1 1 calc R
C7 C 0.0537(5) 0.2709(4) 0.7924(3) 0.1081(19) Uani 1 1 d .
H7A H -0.0039 0.2988 0.7828 0.130 Uiso 1 1 calc R
C8 C 0.0548(4) 0.1754(3) 0.7744(2) 0.0756(11) Uani 1 1 d .
H8A H -0.0047 0.1290 0.7503 0.091 Uiso 1 1 calc R
C9 C 0.0748(3) 0.1311(2) 0.93077(14) 0.0506(7) Uani 1 1 d .
C10 C -0.0319(3) 0.1222(3) 0.9347(2) 0.0686(9) Uani 1 1 d .
H10A H -0.0761 0.0642 0.9190 0.082 Uiso 1 1 calc R
C11 C -0.0718(4) 0.2016(4) 0.9627(2) 0.0886(14) Uani 1 1 d .
H11A H -0.1429 0.1959 0.9658 0.106 Uiso 1 1 calc R
C12 C -0.0086(5) 0.2867(4) 0.9852(2) 0.0887(14) Uani 1 1 d .
H12A H -0.0365 0.3388 1.0033 0.106 Uiso 1 1 calc R
C13 C 0.0975(4) 0.2962(3) 0.98122(19) 0.0801(12) Uani 1 1 d .
H13A H 0.1408 0.3546 0.9965 0.096 Uiso 1 1 calc R
C14 C 0.1392(3) 0.2181(3) 0.95436(16) 0.0647(9) Uani 1 1 d .
H14A H 0.2108 0.2244 0.9522 0.078 Uiso 1 1 calc R
C15 C 0.0200(2) -0.0648(2) 0.85669(14) 0.0462(6) Uani 1 1 d .
C16 C -0.0035(3) -0.1246(2) 0.88728(17) 0.0577(7) Uani 1 1 d .
H16A H 0.0382 -0.1154 0.9274 0.069 Uiso 1 1 calc R
C17 C -0.0894(3) -0.1980(3) 0.8578(2) 0.0722(10) Uani 1 1 d .
H17A H -0.1054 -0.2381 0.8783 0.087 Uiso 1 1 calc R
C18 C -0.1512(3) -0.2125(3) 0.7987(2) 0.0748(11) Uani 1 1 d .
H18A H -0.2084 -0.2625 0.7792 0.090 Uiso 1 1 calc R
C19 C -0.1291(3) -0.1535(3) 0.76800(19) 0.0700(10) Uani 1 1 d .
H19A H -0.1716 -0.1632 0.7280 0.084 Uiso 1 1 calc R
C20 C -0.0435(3) -0.0795(3) 0.79668(17) 0.0597(8) Uani 1 1 d .
H20A H -0.0283 -0.0396 0.7759 0.072 Uiso 1 1 calc R
C21 C 0.2166(2) 0.0114(2) 0.95541(13) 0.0451(6) Uani 1 1 d .
C22 C 0.2064(3) 0.0490(3) 1.01784(14) 0.0543(7) Uani 1 1 d .
H22A H 0.1535 0.0839 1.0263 0.065 Uiso 1 1 calc R
C23 C 0.2731(3) 0.0352(3) 1.06697(15) 0.0639(9) Uani 1 1 d .
H23A H 0.2638 0.0597 1.1080 0.077 Uiso 1 1 calc R
C24 C 0.3532(3) -0.0143(3) 1.05570(17) 0.0716(10) Uani 1 1 d .
H24A H 0.3989 -0.0222 1.0893 0.086 Uiso 1 1 calc R
C25 C 0.3664(3) -0.0528(3) 0.99430(17) 0.0638(9) Uani 1 1 d .
H25A H 0.4207 -0.0863 0.9865 0.077 Uiso 1 1 calc R
C26 C 0.2971(2) -0.0401(2) 0.94491(13) 0.0464(6) Uani 1 1 d .
C27 C 0.2184(2) -0.17128(19) 0.77862(13) 0.0431(6) Uani 1 1 d .
C28 C 0.2483(2) -0.1605(2) 0.84279(14) 0.0444(6) Uani 1 1 d .
C29 C 0.2182(3) -0.2305(2) 0.86363(17) 0.0558(7) Uani 1 1 d .
H29A H 0.2401 -0.2226 0.9063 0.067 Uiso 1 1 calc R
C30 C 0.1547(3) -0.3129(2) 0.8198(2) 0.0638(9) Uani 1 1 d .
H30A H 0.1338 -0.3606 0.8332 0.077 Uiso 1 1 calc R
C31 C 0.1227(3) -0.3247(2) 0.7571(2) 0.0654(9) Uani 1 1 d .
H31A H 0.0791 -0.3798 0.7283 0.078 Uiso 1 1 calc R
C32 C 0.1549(3) -0.2549(2) 0.73618(16) 0.0539(7) Uani 1 1 d .
H32A H 0.1337 -0.2642 0.6932 0.065 Uiso 1 1 calc R
C33 C 0.1966(2) -0.1168(2) 0.67115(14) 0.0474(6) Uani 1 1 d .
C34 C 0.0981(3) -0.0945(3) 0.65058(17) 0.0597(8) Uani 1 1 d .
H34A H 0.0667 -0.0565 0.6799 0.072 Uiso 1 1 calc R
C35 C 0.0466(4) -0.1289(4) 0.5865(2) 0.0809(12) Uani 1 1 d .
H35A H -0.0205 -0.1157 0.5731 0.097 Uiso 1 1 calc R
C36 C 0.0941(4) -0.1822(4) 0.54274(18) 0.0884(14) Uani 1 1 d .
H36A H 0.0599 -0.2041 0.4997 0.106 Uiso 1 1 calc R
C37 C 0.1917(4) -0.2032(4) 0.56225(19) 0.0900(15) Uani 1 1 d .
H37A H 0.2237 -0.2393 0.5324 0.108 Uiso 1 1 calc R
C38 C 0.2431(3) -0.1709(3) 0.62623(17) 0.0703(10) Uani 1 1 d .
H38A H 0.3094 -0.1857 0.6391 0.084 Uiso 1 1 calc R
C39 C 0.4007(2) -0.0676(2) 0.76070(13) 0.0444(6) Uani 1 1 d .
C40 C 0.4566(3) 0.0069(3) 0.75313(17) 0.0595(8) Uani 1 1 d .
H40A H 0.4206 0.0525 0.7468 0.071 Uiso 1 1 calc R
C41 C 0.5651(3) 0.0152(3) 0.75478(19) 0.0695(10) Uani 1 1 d .
H41A H 0.6009 0.0649 0.7482 0.083 Uiso 1 1 calc R
C42 C 0.6196(3) -0.0505(3) 0.76627(17) 0.0665(10) Uani 1 1 d .
H42A H 0.6929 -0.0448 0.7682 0.080 Uiso 1 1 calc R
C43 C 0.5667(3) -0.1234(3) 0.77467(18) 0.0668(9) Uani 1 1 d .
H43A H 0.6041 -0.1676 0.7822 0.080 Uiso 1 1 calc R
C44 C 0.4570(3) -0.1334(2) 0.77228(16) 0.0548(7) Uani 1 1 d .
H44A H 0.4217 -0.1837 0.7784 0.066 Uiso 1 1 calc R
Cu2 Cu 0.38719(3) 0.68084(3) 0.410412(19) 0.04581(12) Uani 1 1 d .
P3 P 0.22832(6) 0.58168(6) 0.37416(3) 0.04703(17) Uani 1 1 d .
P4 P 0.47529(6) 0.67395(5) 0.33293(3) 0.04292(16) Uani 1 1 d .
O2 O 0.37741(18) 0.47660(15) 0.31601(11) 0.0534(5) Uani 1 1 d .
N4 N 0.3962(2) 0.81518(19) 0.47205(13) 0.0566(6) Uani 1 1 d .
C45 C 0.3583(4) 0.8881(3) 0.4670(2) 0.0785(11) Uani 1 1 d .
H45A H 0.3146 0.8838 0.4285 0.094 Uiso 1 1 calc R
C46 C 0.3815(8) 0.9653(4) 0.5149(4) 0.123(3) Uani 1 1 d .
H46A H 0.3583 1.0157 0.5075 0.148 Uiso 1 1 calc R
C47 C 0.4270(9) 0.9778(7) 0.5648(6) 0.161(4) Uani 1 1 d .
H47A H 0.4287 1.0327 0.5976 0.193 Uiso 1 1 calc R
C48 C 0.4734(5) 0.9202(4) 0.5759(3) 0.107(2) Uani 1 1 d .
H48A H 0.5199 0.9344 0.6155 0.129 Uiso 1 1 calc R
C49 C 0.4580(3) 0.8352(2) 0.53078(14) 0.0517(7) Uani 1 1 d .
N6 N 0.4833(2) 0.68125(15) 0.49223(10) 0.0600(7) Uani 1 1 d G
N5 N 0.5035(2) 0.76371(18) 0.54444(11) 0.0663(8) Uani 1 1 d G
C50 C 0.5647(3) 0.7507(3) 0.59663(15) 0.144(3) Uani 1 1 d G
H50A H 0.5895 0.7947 0.6376 0.173 Uiso 1 1 calc R
C51 C 0.5823(4) 0.6602(3) 0.57668(18) 0.140(3) Uani 1 1 d GU
H51A H 0.6209 0.6332 0.6020 0.168 Uiso 1 1 calc R
C52 C 0.5320(3) 0.6173(2) 0.51216(16) 0.0845(14) Uani 1 1 d G
H52A H 0.5311 0.5566 0.4869 0.101 Uiso 1 1 calc R
C53 C 0.2067(3) 0.4944(3) 0.40921(17) 0.0612(8) Uani 1 1 d .
C54 C 0.2378(5) 0.5223(4) 0.4747(2) 0.0870(14) Uani 1 1 d .
H54A H 0.2733 0.5827 0.4988 0.104 Uiso 1 1 calc R
C55 C 0.2167(7) 0.4611(5) 0.5050(3) 0.128(3) Uani 1 1 d .
H55A H 0.2375 0.4805 0.5490 0.154 Uiso 1 1 calc R
C56 C 0.1649(7) 0.3715(5) 0.4692(3) 0.129(3) Uani 1 1 d .
H56A H 0.1508 0.3304 0.4892 0.155 Uiso 1 1 calc R
C57 C 0.1334(5) 0.3419(4) 0.4032(3) 0.1064(18) Uani 1 1 d .
H57A H 0.0975 0.2815 0.3792 0.128 Uiso 1 1 calc R
C58 C 0.1559(4) 0.4029(3) 0.3735(2) 0.0728(10) Uani 1 1 d .
H58A H 0.1370 0.3828 0.3294 0.087 Uiso 1 1 calc R
C59 C 0.1062(3) 0.6301(3) 0.37671(15) 0.0560(7) Uani 1 1 d .
C60 C 0.0125(3) 0.5848(3) 0.38300(19) 0.0706(10) Uani 1 1 d .
H60A H 0.0115 0.5293 0.3897 0.085 Uiso 1 1 calc R
C61 C -0.0795(3) 0.6228(4) 0.3793(2) 0.0887(15) Uani 1 1 d .
H61A H -0.1422 0.5923 0.3835 0.106 Uiso 1 1 calc R
C62 C -0.0795(4) 0.7039(4) 0.3697(2) 0.0896(15) Uani 1 1 d .
H62A H -0.1424 0.7277 0.3663 0.108 Uiso 1 1 calc R
C63 C 0.0130(4) 0.7506(4) 0.3652(2) 0.0852(13) Uani 1 1 d .
H63A H 0.0133 0.8070 0.3599 0.102 Uiso 1 1 calc R
C64 C 0.1063(3) 0.7142(3) 0.36838(19) 0.0682(9) Uani 1 1 d .
H64A H 0.1688 0.7460 0.3650 0.082 Uiso 1 1 calc R
C65 C 0.2065(3) 0.5150(2) 0.28949(14) 0.0500(7) Uani 1 1 d .
C66 C 0.1159(3) 0.5113(3) 0.24324(16) 0.0616(8) Uani 1 1 d .
H66A H 0.0593 0.5386 0.2557 0.074 Uiso 1 1 calc R
C67 C 0.1100(3) 0.4677(3) 0.17966(18) 0.0742(11) Uani 1 1 d .
H67A H 0.0496 0.4658 0.1494 0.089 Uiso 1 1 calc R
C68 C 0.1933(3) 0.4270(3) 0.16074(17) 0.0717(11) Uani 1 1 d .
H68A H 0.1892 0.3984 0.1177 0.086 Uiso 1 1 calc R
C69 C 0.2828(3) 0.4281(2) 0.20519(17) 0.0628(9) Uani 1 1 d .
H69A H 0.3382 0.3992 0.1925 0.075 Uiso 1 1 calc R
C70 C 0.2884(3) 0.4728(2) 0.26860(14) 0.0492(6) Uani 1 1 d .
C71 C 0.5288(2) 0.5681(2) 0.30235(15) 0.0502(7) Uani 1 1 d .
C72 C 0.4773(3) 0.4838(2) 0.30070(16) 0.0546(7) Uani 1 1 d .
C73 C 0.5234(4) 0.4058(3) 0.2857(2) 0.0793(12) Uani 1 1 d .
H73A H 0.4887 0.3510 0.2866 0.095 Uiso 1 1 calc R
C74 C 0.6208(4) 0.4099(3) 0.2696(3) 0.0931(16) Uani 1 1 d .
H74A H 0.6523 0.3579 0.2598 0.112 Uiso 1 1 calc R
C75 C 0.6712(3) 0.4906(3) 0.2679(3) 0.0875(15) Uani 1 1 d .
H75A H 0.7355 0.4925 0.2553 0.105 Uiso 1 1 calc R
C76 C 0.6269(3) 0.5697(3) 0.2850(2) 0.0682(10) Uani 1 1 d .
H76A H 0.6631 0.6245 0.2849 0.082 Uiso 1 1 calc R
C77 C 0.3920(2) 0.6859(2) 0.26372(15) 0.0494(6) Uani 1 1 d .
C78 C 0.3832(3) 0.6286(3) 0.20129(17) 0.0649(9) Uani 1 1 d .
H78A H 0.4251 0.5833 0.1927 0.078 Uiso 1 1 calc R
C79 C 0.3125(4) 0.6390(4) 0.1521(2) 0.0888(14) Uani 1 1 d .
H79A H 0.3067 0.6003 0.1105 0.107 Uiso 1 1 calc R
C80 C 0.2508(4) 0.7054(4) 0.1636(3) 0.0929(16) Uani 1 1 d .
H80A H 0.2026 0.7110 0.1300 0.111 Uiso 1 1 calc R
C81 C 0.2599(4) 0.7649(4) 0.2259(3) 0.0825(13) Uani 1 1 d .
H81A H 0.2196 0.8114 0.2339 0.099 Uiso 1 1 calc R
C82 C 0.3295(3) 0.7538(3) 0.2756(2) 0.0639(9) Uani 1 1 d .
H82A H 0.3345 0.7920 0.3172 0.077 Uiso 1 1 calc R
C83 C 0.5960(2) 0.7627(2) 0.35598(15) 0.0489(6) Uani 1 1 d .
C84 C 0.6284(3) 0.8023(3) 0.3150(2) 0.0644(9) Uani 1 1 d .
H84A H 0.5865 0.7844 0.2737 0.077 Uiso 1 1 calc R
C85 C 0.7224(3) 0.8682(3) 0.3350(3) 0.0801(12) Uani 1 1 d .
H85A H 0.7434 0.8940 0.3071 0.096 Uiso 1 1 calc R
C86 C 0.7840(3) 0.8950(3) 0.3958(3) 0.0836(13) Uani 1 1 d .
H86A H 0.8465 0.9395 0.4092 0.100 Uiso 1 1 calc R
C87 C 0.7541(3) 0.8562(3) 0.4381(2) 0.0748(11) Uani 1 1 d .
H87A H 0.7969 0.8741 0.4792 0.090 Uiso 1 1 calc R
C88 C 0.6593(3) 0.7904(2) 0.41788(17) 0.0572(8) Uani 1 1 d .
H88A H 0.6382 0.7648 0.4459 0.069 Uiso 1 1 calc R
C1S C 0.5104(6) 0.3450(5) 0.0919(3) 0.119(2) Uani 1 1 d .
H1SA H 0.5556 0.3323 0.0620 0.142 Uiso 1 1 calc R
H1SB H 0.5566 0.3807 0.1338 0.142 Uiso 1 1 calc R
Cl1 Cl 0.4486(2) 0.24236(15) 0.09236(13) 0.1637(9) Uani 1 1 d .
Cl2 Cl 0.4199(2) 0.41052(15) 0.07120(12) 0.1526(8) Uani 1 1 d .
B1 B 0.2022(4) 0.0104(4) 0.3610(2) 0.0758(12) Uani 1 1 d .
F1 F 0.1455(6) 0.0111(6) 0.3115(3) 0.265(4) Uani 1 1 d .
F2 F 0.1424(6) -0.0305(6) 0.3873(4) 0.256(4) Uani 1 1 d .
F3 F 0.2451(7) 0.0876(5) 0.4037(4) 0.288(5) Uani 1 1 d .
F4 F 0.2829(5) -0.0315(6) 0.3514(3) 0.219(3) Uani 1 1 d .
B2 B 0.7707(4) 0.4354(3) 0.0555(2) 0.0725(12) Uani 1 1 d .
F5 F 0.7238(6) 0.4674(3) 0.1046(3) 0.212(3) Uani 1 1 d .
F6 F 0.7274(6) 0.4748(4) 0.0193(3) 0.229(4) Uani 1 1 d .
F7 F 0.8702(3) 0.4651(3) 0.0834(3) 0.188(3) Uani 1 1 d .
F8 F 0.7431(3) 0.3412(2) 0.03087(19) 0.1222(13) Uani 1 1 d .

loop_
_atom_site_aniso_label
_atom_site_aniso_U_11
_atom_site_aniso_U_22
_atom_site_aniso_U_33
_atom_site_aniso_U_23
_atom_site_aniso_U_13
_atom_site_aniso_U_12
Cu1 0.0472(2) 0.0397(2) 0.0413(2) 0.01164(16) 0.01279(17) 0.00899(17)
P1 0.0423(3) 0.0496(4) 0.0363(3) 0.0145(3) 0.0113(3) 0.0114(3)
P2 0.0426(3) 0.0388(3) 0.0377(3) 0.0093(3) 0.0110(3) 0.0079(3)
O1 0.0487(11) 0.0463(11) 0.0422(10) 0.0115(8) 0.0111(8) 0.0076(8)
N1 0.0542(15) 0.0552(15) 0.0529(14) 0.0087(12) 0.0135(12) 0.0018(12)
N2 0.096(2) 0.0451(14) 0.0554(16) 0.0162(12) 0.0204(15) 0.0170(15)
N3 0.0717(18) 0.0500(14) 0.0502(14) 0.0188(12) 0.0143(12) 0.0167(13)
C1 0.058(2) 0.087(3) 0.069(2) 0.010(2) 0.0111(18) 0.0100(19)
C2 0.066(3) 0.108(4) 0.080(3) 0.002(3) 0.009(2) -0.009(3)
C3 0.099(4) 0.113(5) 0.096(4) 0.004(3) 0.028(3) -0.023(4)
C4 0.107(4) 0.063(3) 0.082(3) 0.006(2) 0.023(3) -0.016(2)
C5 0.078(2) 0.0449(16) 0.0491(16) 0.0077(13) 0.0223(15) -0.0037(15)
C6 0.167(6) 0.064(3) 0.087(3) 0.028(2) 0.032(4) 0.051(3)
C7 0.118(4) 0.117(4) 0.099(4) 0.047(3) 0.008(3) 0.068(4)
C8 0.075(3) 0.080(3) 0.070(2) 0.031(2) 0.0041(19) 0.025(2)
C9 0.0581(17) 0.0584(18) 0.0396(14) 0.0178(13) 0.0168(12) 0.0209(14)
C10 0.061(2) 0.077(2) 0.074(2) 0.0258(19) 0.0265(17) 0.0281(18)
C11 0.079(3) 0.106(4) 0.088(3) 0.028(3) 0.033(2) 0.052(3)
C12 0.117(4) 0.083(3) 0.069(3) 0.017(2) 0.029(3) 0.054(3)
C13 0.115(4) 0.060(2) 0.056(2) 0.0056(17) 0.024(2) 0.025(2)
C14 0.079(2) 0.059(2) 0.0492(17) 0.0067(15) 0.0218(16) 0.0133(17)
C15 0.0431(14) 0.0523(16) 0.0426(14) 0.0146(12) 0.0124(11) 0.0124(12)
C16 0.0581(19) 0.0567(18) 0.0578(18) 0.0199(15) 0.0155(14) 0.0095(15)
C17 0.075(2) 0.055(2) 0.086(3) 0.0261(19) 0.022(2) 0.0050(17)
C18 0.060(2) 0.056(2) 0.089(3) 0.0091(19) 0.0103(19) -0.0013(16)
C19 0.056(2) 0.073(2) 0.063(2) 0.0118(18) -0.0007(16) 0.0080(17)
C20 0.0521(18) 0.068(2) 0.0540(18) 0.0215(16) 0.0054(14) 0.0081(15)
C21 0.0414(14) 0.0536(16) 0.0376(13) 0.0162(12) 0.0061(10) 0.0062(12)
C22 0.0535(17) 0.067(2) 0.0410(14) 0.0167(14) 0.0129(12) 0.0142(15)
C23 0.068(2) 0.080(2) 0.0371(15) 0.0164(15) 0.0058(14) 0.0159(18)
C24 0.072(2) 0.094(3) 0.0442(17) 0.0243(18) -0.0007(15) 0.024(2)
C25 0.061(2) 0.076(2) 0.0528(18) 0.0223(17) 0.0054(15) 0.0259(17)
C26 0.0469(15) 0.0498(15) 0.0385(13) 0.0135(12) 0.0066(11) 0.0077(12)
C27 0.0446(14) 0.0380(13) 0.0454(14) 0.0116(11) 0.0138(11) 0.0099(11)
C28 0.0436(14) 0.0419(14) 0.0482(14) 0.0142(11) 0.0137(11) 0.0129(11)
C29 0.0626(19) 0.0541(18) 0.0576(18) 0.0244(15) 0.0203(15) 0.0171(15)
C30 0.069(2) 0.0478(17) 0.083(2) 0.0304(17) 0.0275(18) 0.0107(15)
C31 0.060(2) 0.0428(16) 0.083(2) 0.0161(16) 0.0123(17) 0.0021(14)
C32 0.0541(17) 0.0441(15) 0.0549(17) 0.0097(13) 0.0102(13) 0.0068(13)
C33 0.0478(15) 0.0482(15) 0.0403(13) 0.0116(12) 0.0095(11) 0.0033(12)
C34 0.0521(17) 0.066(2) 0.0526(17) 0.0163(15) 0.0045(14) 0.0103(15)
C35 0.065(2) 0.101(3) 0.061(2) 0.026(2) -0.0090(18) 0.007(2)
C36 0.092(3) 0.105(4) 0.0409(18) 0.014(2) -0.0021(19) -0.014(3)
C37 0.087(3) 0.112(4) 0.0463(19) -0.002(2) 0.0208(19) 0.008(3)
C38 0.066(2) 0.084(3) 0.0478(18) 0.0060(17) 0.0157(15) 0.0170(19)
C39 0.0441(14) 0.0466(14) 0.0365(12) 0.0074(11) 0.0107(10) 0.0072(11)
C40 0.0554(18) 0.062(2) 0.066(2) 0.0262(16) 0.0195(15) 0.0111(15)
C41 0.056(2) 0.080(3) 0.069(2) 0.0233(19) 0.0217(16) -0.0031(18)
C42 0.0436(17) 0.088(3) 0.0548(18) 0.0114(18) 0.0105(14) 0.0093(17)
C43 0.0524(18) 0.076(2) 0.062(2) 0.0127(17) 0.0077(15) 0.0233(17)
C44 0.0489(16) 0.0513(17) 0.0566(17) 0.0116(14) 0.0093(13) 0.0110(13)
Cu2 0.0483(2) 0.0453(2) 0.0387(2) 0.01218(17) 0.00579(17) 0.00735(18)
P3 0.0449(4) 0.0526(4) 0.0403(3) 0.0153(3) 0.0089(3) 0.0040(3)
P4 0.0439(4) 0.0383(3) 0.0452(4) 0.0125(3) 0.0121(3) 0.0094(3)
O2 0.0559(12) 0.0461(11) 0.0551(12) 0.0160(9) 0.0112(9) 0.0094(9)
N4 0.0649(17) 0.0499(14) 0.0498(14) 0.0092(11) 0.0156(12) 0.0166(12)
C45 0.088(3) 0.077(3) 0.081(3) 0.033(2) 0.024(2) 0.039(2)
C46 0.195(8) 0.071(3) 0.115(5) 0.022(4) 0.064(5) 0.062(4)
C47 0.196(10) 0.113(6) 0.169(9) 0.018(6) 0.072(8) 0.061(6)
C48 0.103(4) 0.080(3) 0.095(4) -0.027(3) 0.035(3) 0.009(3)
C49 0.0546(17) 0.0502(16) 0.0394(14) 0.0031(12) 0.0113(12) 0.0084(13)
N6 0.0610(16) 0.0567(16) 0.0568(15) 0.0261(13) -0.0035(12) 0.0034(13)
N5 0.0637(18) 0.079(2) 0.0487(15) 0.0207(14) 0.0052(13) 0.0068(15)
C50 0.104(5) 0.223(10) 0.085(4) 0.054(5) 0.001(3) -0.005(5)
C51 0.130(5) 0.184(6) 0.145(5) 0.111(5) 0.009(4) 0.070(5)
C52 0.112(4) 0.057(2) 0.074(3) 0.0255(19) -0.008(2) 0.021(2)
C53 0.064(2) 0.062(2) 0.0595(19) 0.0255(16) 0.0187(15) 0.0016(16)
C54 0.121(4) 0.081(3) 0.057(2) 0.031(2) 0.019(2) -0.006(3)
C55 0.200(7) 0.117(5) 0.068(3) 0.051(3) 0.028(4) -0.015(5)
C56 0.201(8) 0.097(4) 0.101(4) 0.058(4) 0.048(4) -0.012(4)
C57 0.137(5) 0.077(3) 0.101(4) 0.038(3) 0.031(3) -0.019(3)
C58 0.081(3) 0.066(2) 0.069(2) 0.0271(19) 0.0174(19) -0.0027(19)
C59 0.0480(16) 0.069(2) 0.0450(15) 0.0144(14) 0.0108(12) 0.0105(14)
C60 0.0534(19) 0.083(3) 0.066(2) 0.0146(19) 0.0198(16) 0.0033(17)
C61 0.053(2) 0.123(4) 0.076(3) 0.015(3) 0.0241(19) 0.014(2)
C62 0.061(2) 0.125(4) 0.070(3) 0.013(3) 0.0167(19) 0.036(3)
C63 0.084(3) 0.102(3) 0.070(2) 0.028(2) 0.012(2) 0.044(3)
C64 0.059(2) 0.084(3) 0.066(2) 0.0317(19) 0.0151(16) 0.0212(19)
C65 0.0493(16) 0.0500(16) 0.0434(14) 0.0143(12) 0.0080(12) -0.0047(12)
C66 0.0485(17) 0.076(2) 0.0506(17) 0.0201(16) 0.0043(13) -0.0013(15)
C67 0.059(2) 0.093(3) 0.0509(19) 0.0214(19) -0.0047(16) -0.013(2)
C68 0.075(2) 0.076(2) 0.0426(16) 0.0072(16) 0.0105(16) -0.0152(19)
C69 0.068(2) 0.0535(18) 0.0545(18) 0.0064(14) 0.0211(16) -0.0053(15)
C70 0.0531(16) 0.0409(14) 0.0450(14) 0.0106(12) 0.0094(12) -0.0050(12)
C71 0.0443(15) 0.0436(15) 0.0543(16) 0.0084(12) 0.0092(12) 0.0106(12)
C72 0.0531(17) 0.0441(15) 0.0604(18) 0.0122(13) 0.0100(14) 0.0134(13)
C73 0.078(3) 0.0451(18) 0.108(3) 0.018(2) 0.020(2) 0.0208(18)
C74 0.070(3) 0.059(2) 0.136(4) 0.011(3) 0.025(3) 0.032(2)
C75 0.053(2) 0.068(3) 0.120(4) 0.001(2) 0.025(2) 0.0215(18)
C76 0.0503(18) 0.0538(19) 0.087(3) 0.0066(17) 0.0196(17) 0.0107(15)
C77 0.0484(15) 0.0508(16) 0.0495(15) 0.0214(13) 0.0100(12) 0.0056(12)
C78 0.073(2) 0.069(2) 0.0520(18) 0.0231(16) 0.0152(16) 0.0106(18)
C79 0.098(3) 0.103(4) 0.056(2) 0.034(2) 0.003(2) -0.003(3)
C80 0.077(3) 0.113(4) 0.088(3) 0.061(3) -0.011(2) -0.005(3)
C81 0.065(2) 0.087(3) 0.107(4) 0.057(3) 0.009(2) 0.018(2)
C82 0.0583(19) 0.067(2) 0.072(2) 0.0312(18) 0.0150(16) 0.0193(16)
C83 0.0466(15) 0.0391(14) 0.0594(17) 0.0139(12) 0.0154(13) 0.0098(11)
C84 0.0563(19) 0.061(2) 0.080(2) 0.0319(18) 0.0187(17) 0.0078(16)
C85 0.061(2) 0.071(3) 0.118(4) 0.046(3) 0.028(2) 0.0038(19)
C86 0.054(2) 0.063(2) 0.127(4) 0.030(3) 0.021(2) -0.0006(17)
C87 0.0505(19) 0.067(2) 0.084(3) 0.007(2) 0.0037(18) 0.0093(17)
C88 0.0505(17) 0.0533(17) 0.0605(18) 0.0115(14) 0.0126(14) 0.0122(14)
C1S 0.117(5) 0.108(5) 0.115(5) 0.025(4) 0.035(4) -0.004(4)
Cl1 0.198(2) 0.1057(13) 0.192(2) 0.0523(14) 0.0801(18) -0.0011(13)
Cl2 0.190(2) 0.1297(15) 0.1700(19) 0.0497(13) 0.1112(17) 0.0573(14)
B1 0.068(3) 0.086(3) 0.070(3) 0.029(2) 0.005(2) 0.018(2)
F1 0.240(7) 0.333(9) 0.231(7) 0.194(7) -0.076(5) 0.033(6)
F2 0.218(7) 0.285(9) 0.317(9) 0.189(8) 0.086(6) -0.027(6)
F3 0.263(8) 0.187(6) 0.276(9) -0.061(6) 0.077(7) -0.060(6)
F4 0.223(6) 0.314(8) 0.188(5) 0.117(6) 0.088(5) 0.176(6)
B2 0.065(3) 0.062(2) 0.074(3) 0.012(2) 0.000(2) 0.015(2)
F5 0.284(7) 0.097(3) 0.262(7) 0.019(4) 0.176(6) 0.017(4)
F6 0.322(8) 0.130(4) 0.167(5) 0.062(3) -0.093(5) 0.013(4)
F7 0.091(2) 0.122(3) 0.263(6) 0.018(3) -0.054(3) 0.005(2)
F8 0.117(2) 0.0669(16) 0.138(3) 0.0038(17) -0.008(2) 0.0164(16)

loop_
_atom_type_symbol
_atom_type_description
_atom_type_scat_dispersion_real
_atom_type_scat_dispersion_imag
_atom_type_scat_source
C C 0.0181 0.0091 'International Tables Vol C Tables 4.2.6.8 and 6.1.1.4'
H H 0.0000 0.0000 'International Tables Vol C Tables 4.2.6.8 and 6.1.1.4'
B B 0.0090 0.0039 'International Tables Vol C Tables 4.2.6.8 and 6.1.1.4'
Cl Cl 0.3639 0.7018 'International Tables Vol C Tables 4.2.6.8 and 6.1.1.4'
Cu Cu -1.9646 0.5888 'International Tables Vol C Tables 4.2.6.8 and 6.1.1.4'
N N 0.0311 0.0180 'International Tables Vol C Tables 4.2.6.8 and 6.1.1.4'
O O 0.0492 0.0322 'International Tables Vol C Tables 4.2.6.8 and 6.1.1.4'
P P 0.2955 0.4335 'International Tables Vol C Tables 4.2.6.8 and 6.1.1.4'
F F 0.0727 0.0534 'International Tables Vol C Tables 4.2.6.8 and 6.1.1.4'

loop_
_geom_angle_atom_site_label_1
_geom_angle_atom_site_label_2
_geom_angle_atom_site_label_3
_geom_angle
N3 Cu1 N1 78.73(12)
N3 Cu1 P2 131.47(8)
N1 Cu1 P2 115.83(9)
N3 Cu1 P1 103.77(9)
N1 Cu1 P1 109.92(8)
P2 Cu1 P1 112.20(3)
C15 P1 C21 104.36(14)
C15 P1 C9 104.62(15)
C21 P1 C9 103.62(14)
C15 P1 Cu1 113.88(10)
C21 P1 Cu1 115.50(10)
C9 P1 Cu1 113.63(11)
C33 P2 C27 102.99(14)
C33 P2 C39 103.08(13)
C27 P2 C39 104.09(14)
C33 P2 Cu1 118.87(11)
C27 P2 Cu1 112.34(9)
C39 P2 Cu1 113.83(9)
C28 O1 C26 117.3(2)
C1 N1 C5 116.0(3)
C1 N1 Cu1 129.4(3)
C5 N1 Cu1 114.5(2)
N3 N2 C6 111.6(4)
N3 N2 C5 118.2(3)
C6 N2 C5 130.0(4)
C8 N3 N2 106.1(3)
C8 N3 Cu1 138.5(3)
N2 N3 Cu1 112.1(2)
N1 C1 C2 123.0(5)
C3 C2 C1 119.1(5)
C2 C3 C4 121.8(6)
C3 C4 C5 116.4(6)
N1 C5 C4 123.6(4)
N1 C5 N2 115.3(3)
C4 C5 N2 121.1(4)
N2 C6 C7 106.1(5)
C6 C7 C8 104.5(4)
N3 C8 C7 111.7(4)
C14 C9 C10 119.4(3)
C14 C9 P1 117.6(3)
C10 C9 P1 122.8(3)
C9 C10 C11 119.2(4)
C12 C11 C10 121.0(5)
C11 C12 C13 120.1(4)
C12 C13 C14 119.8(5)
C9 C14 C13 120.4(4)
C16 C15 C20 119.5(3)
C16 C15 P1 123.4(2)
C20 C15 P1 117.1(3)
C17 C16 C15 119.5(3)
C18 C17 C16 120.8(4)
C17 C18 C19 120.3(4)
C18 C19 C20 119.9(4)
C19 C20 C15 120.0(4)
C26 C21 C22 117.4(3)
C26 C21 P1 120.7(2)
C22 C21 P1 121.8(2)
C23 C22 C21 121.3(3)
C24 C23 C22 120.3(3)
C23 C24 C25 120.3(3)
C24 C25 C26 118.8(3)
C25 C26 C21 121.8(3)
C25 C26 O1 118.6(3)
C21 C26 O1 119.5(2)
C32 C27 C28 117.6(3)
C32 C27 P2 123.8(2)
C28 C27 P2 118.5(2)
C29 C28 O1 122.3(3)
C29 C28 C27 121.8(3)
O1 C28 C27 115.9(3)
C28 C29 C30 118.9(3)
C31 C30 C29 120.5(3)
C30 C31 C32 120.4(3)
C31 C32 C27 120.8(3)
C38 C33 C34 118.6(3)
C38 C33 P2 123.6(3)
C34 C33 P2 117.8(2)
C35 C34 C33 120.2(4)
C36 C35 C34 120.3(4)
C37 C36 C35 120.1(4)
C36 C37 C38 120.3(4)
C33 C38 C37 120.5(4)
C40 C39 C44 118.3(3)
C40 C39 P2 118.0(2)
C44 C39 P2 123.7(2)
C39 C40 C41 121.5(4)
C42 C41 C40 119.4(4)
C43 C42 C41 120.0(3)
C42 C43 C44 121.2(4)
C39 C44 C43 119.6(3)
N6 Cu2 N4 78.72(10)
N6 Cu2 P3 115.54(8)
N4 Cu2 P3 119.11(9)
N6 Cu2 P4 113.55(8)
N4 Cu2 P4 113.15(9)
P3 Cu2 P4 112.71(3)
C65 P3 C59 102.06(15)
C65 P3 C53 104.21(16)
C59 P3 C53 102.07(18)
C65 P3 Cu2 110.17(10)
C59 P3 Cu2 117.77(12)
C53 P3 Cu2 118.55(12)
C77 P4 C83 104.41(15)
C77 P4 C71 105.85(15)
C83 P4 C71 101.26(14)
C77 P4 Cu2 112.78(11)
C83 P4 Cu2 115.38(11)
C71 P4 Cu2 115.78(11)
C72 O2 C70 115.6(3)
C45 N4 C49 110.9(3)
C45 N4 Cu2 135.2(3)
C49 N4 Cu2 113.9(2)
C46 C45 N4 120.5(5)
C47 C46 C45 126.6(8)
C46 C47 C48 120.3(10)
C47 C48 C49 120.0(8)
N4 C49 C48 120.9(4)
N4 C49 N5 118.0(3)
C48 C49 N5 121.1(4)
C52 N6 N5 108.0
C52 N6 Cu2 136.54(14)
N5 N6 Cu2 115.36(15)
C49 N5 C50 138.1(2)
C49 N5 N6 113.9(2)
C50 N5 N6 108.0
N5 C50 C51 108.0
C52 C51 C50 108.0
N6 C52 C51 108.0
C54 C53 C58 118.9(4)
C54 C53 P3 117.7(3)
C58 C53 P3 123.2(3)
C53 C54 C55 120.9(5)
C56 C55 C54 119.4(5)
C55 C56 C57 120.7(5)
C58 C57 C56 119.4(5)
C57 C58 C53 120.6(4)
C64 C59 C60 119.0(4)
C64 C59 P3 117.7(3)
C60 C59 P3 123.2(3)
C61 C60 C59 119.6(5)
C62 C61 C60 121.1(5)
C61 C62 C63 120.0(4)
C62 C63 C64 120.3(5)
C59 C64 C63 120.0(4)
C70 C65 C66 117.5(3)
C70 C65 P3 118.4(2)
C66 C65 P3 123.7(3)
C67 C66 C65 120.6(4)
C68 C67 C66 120.1(4)
C67 C68 C69 120.6(3)
C70 C69 C68 118.7(4)
C69 C70 C65 122.4(3)
C69 C70 O2 121.4(3)
C65 C70 O2 116.2(3)
C72 C71 C76 117.0(3)
C72 C71 P4 120.9(2)
C76 C71 P4 121.9(3)
C73 C72 C71 121.8(3)
C73 C72 O2 118.0(3)
C71 C72 O2 120.2(3)
C74 C73 C72 119.7(4)
C75 C74 C73 120.0(4)
C74 C75 C76 120.4(4)
C75 C76 C71 121.0(4)
C78 C77 C82 119.2(3)
C78 C77 P4 124.1(3)
C82 C77 P4 116.5(3)
C79 C78 C77 120.0(4)
C80 C79 C78 120.9(5)
C79 C80 C81 120.1(4)
C82 C81 C80 119.3(4)
C81 C82 C77 120.5(4)
C84 C83 C88 119.0(3)
C84 C83 P4 123.6(3)
C88 C83 P4 117.5(3)
C83 C84 C85 120.9(4)
C86 C85 C84 119.8(4)
C85 C86 C87 120.8(4)
C86 C87 C88 119.1(4)
C83 C88 C87 120.4(4)
Cl1 C1S Cl2 113.1(4)
F1 B1 F3 116.7(8)
F1 B1 F4 112.7(7)
F3 B1 F4 104.2(7)
F1 B1 F2 108.8(7)
F3 B1 F2 104.5(8)
F4 B1 F2 109.5(7)
F6 B2 F7 117.6(6)
F6 B2 F5 99.7(6)
F7 B2 F5 101.4(6)
F6 B2 F8 114.2(4)
F7 B2 F8 113.3(4)
F5 B2 F8 108.2(5)

loop_
_geom_bond_atom_site_label_1
_geom_bond_atom_site_label_2
_geom_bond_distance
Cu1 N3 2.070(3)
Cu1 N1 2.074(3)
Cu1 P2 2.2258(8)
Cu1 P1 2.2710(8)
P1 C15 1.822(3)
P1 C21 1.826(3)
P1 C9 1.828(3)
P2 C33 1.820(3)
P2 C27 1.824(3)
P2 C39 1.828(3)
O1 C28 1.391(4)
O1 C26 1.397(3)
N1 C1 1.328(5)
N1 C5 1.332(5)
N2 N3 1.347(4)
N2 C6 1.383(6)
N2 C5 1.420(5)
N3 C8 1.329(5)
C1 C2 1.340(7)
C2 C3 1.316(9)
C3 C4 1.338(9)
C4 C5 1.372(5)
C6 C7 1.400(9)
C7 C8 1.413(7)
C9 C14 1.384(5)
C9 C10 1.390(5)
C10 C11 1.400(6)
C11 C12 1.355(8)
C12 C13 1.382(7)
C13 C14 1.390(5)
C15 C16 1.387(5)
C15 C20 1.394(4)
C16 C17 1.381(5)
C17 C18 1.369(6)
C18 C19 1.373(6)
C19 C20 1.384(5)
C21 C26 1.393(4)
C21 C22 1.398(4)
C22 C23 1.377(5)
C23 C24 1.373(6)
C24 C25 1.392(5)
C25 C26 1.390(4)
C27 C32 1.390(4)
C27 C28 1.400(4)
C28 C29 1.382(4)
C29 C30 1.387(5)
C30 C31 1.365(6)
C31 C32 1.387(5)
C33 C38 1.383(5)
C33 C34 1.392(5)
C34 C35 1.386(5)
C35 C36 1.370(7)
C36 C37 1.366(7)
C37 C38 1.385(6)
C39 C40 1.380(5)
C39 C44 1.390(4)
C40 C41 1.382(5)
C41 C42 1.377(6)
C42 C43 1.351(6)
C43 C44 1.394(5)
Cu2 N6 2.044(2)
Cu2 N4 2.081(3)
Cu2 P3 2.2492(9)
Cu2 P4 2.2732(8)
P3 C65 1.825(3)
P3 C59 1.825(3)
P3 C53 1.826(4)
P4 C77 1.820(3)
P4 C83 1.826(3)
P4 C71 1.838(3)
O2 C72 1.402(4)
O2 C70 1.404(4)
N4 C45 1.322(5)
N4 C49 1.345(4)
C45 C46 1.291(8)
C46 C47 1.126(11)
C47 C48 1.203(11)
C48 C49 1.351(5)
C49 N5 1.416(4)
N6 C52 1.394(2)
N6 N5 1.394(2)
N5 C50 1.394(2)
C50 C51 1.394(2)
C51 C52 1.394(2)
C53 C54 1.383(5)
C53 C58 1.396(5)
C54 C55 1.393(7)
C55 C56 1.375(9)
C56 C57 1.392(8)
C57 C58 1.383(6)
C59 C64 1.391(6)
C59 C60 1.388(5)
C60 C61 1.386(6)
C61 C62 1.358(8)
C62 C63 1.367(8)
C63 C64 1.387(6)
C65 C70 1.386(5)
C65 C66 1.402(5)
C66 C67 1.376(5)
C67 C68 1.378(7)
C68 C69 1.382(6)
C69 C70 1.376(5)
C71 C72 1.393(5)
C71 C76 1.398(5)
C72 C73 1.386(5)
C73 C74 1.378(7)
C74 C75 1.368(7)
C75 C76 1.390(5)
C77 C78 1.391(5)
C77 C82 1.391(5)
C78 C79 1.378(6)
C79 C80 1.365(8)
C80 C81 1.398(8)
C81 C82 1.385(6)
C83 C84 1.389(5)
C83 C88 1.395(5)
C84 C85 1.390(5)
C85 C86 1.369(7)
C86 C87 1.397(7)
C87 C88 1.396(5)
C1S Cl1 1.715(7)
C1S Cl2 1.738(8)
B1 F1 1.233(6)
B1 F3 1.256(8)
B1 F4 1.307(7)
B1 F2 1.305(8)
B2 F6 1.277(6)
B2 F7 1.274(6)
B2 F5 1.360(7)
B2 F8 1.365(6)
